data_2003884
loop_
_publ_author_name
'Hogrefe, A. R.'
'Czank, M.'

_publ_section_title
;
 Synthetic Dipotassium Zinc Disilicate
;
_journal_issue 9
_journal_name_full 'Acta Crystallographica Section C'
_journal_page_first 1728
_journal_page_last 1730
_journal_paper_doi 10.1107/S0108270195003052
_journal_volume 51
_journal_year 1995
_chemical_formula_sum 'K4 O12 Si4 Zn2'
_chemical_formula_weight 591.6
_space_group_IT_number 20
_symmetry_cell_setting orthorhombic
_symmetry_space_group_name_Hall 'C 2c 2'
_symmetry_space_group_name_H-M 'C 2 2 21'
_atom_type_scat_source IntTabIV
_cell_angle_alpha 90
_cell_angle_beta 90
_cell_angle_gamma 90
_cell_formula_units_Z 2
_cell_length_a 6.2983(3)
_cell_length_b 9.5537(9)
_cell_length_c 10.4499(6)
_cell_measurement_reflns_used 24
_cell_measurement_temperature 293
_cell_measurement_theta_max 26.83
_cell_measurement_theta_min 3.9
_cell_volume 628.79(8)
_diffrn_measurement_device 'Philips PW1100'
_diffrn_measurement_method '\w/2\q scans'
_diffrn_radiation_type MoK\a
_diffrn_radiation_wavelength 0.71069
_diffrn_reflns_av_R_equivalents 0.0283
_diffrn_reflns_limit_h_max 11
_diffrn_reflns_limit_h_min -11
_diffrn_reflns_limit_k_max 15
_diffrn_reflns_limit_k_min -15
_diffrn_reflns_limit_l_max 17
_diffrn_reflns_limit_l_min -17
_diffrn_reflns_number 7149
_diffrn_reflns_theta_max 40
_diffrn_standards_decay_% 0
_diffrn_standards_interval_time 60
_diffrn_standards_number 3
_exptl_absorpt_coefficient_mu 5.64
_exptl_absorpt_correction_T_max 0.25
_exptl_absorpt_correction_T_min 0.19
_exptl_absorpt_correction_type 'empirical (DIFABS: Walker & Stuart, 1983)'
_exptl_crystal_colour colourless
_exptl_crystal_density_diffrn 3.12
_exptl_crystal_description brick
_exptl_crystal_size_max 0.208
_exptl_crystal_size_mid 0.128
_exptl_crystal_size_min 0.106
_refine_diff_density_max 2.01
_refine_diff_density_min -2.08
_refine_ls_extinction_coef 0.00058
_refine_ls_extinction_method 'SHELX76 (Sheldrick, 1976)'
_refine_ls_goodness_of_fit_obs 6.016
_refine_ls_hydrogen_treatment 'No H atoms'
_refine_ls_number_parameters 54
_refine_ls_number_reflns 1890
_refine_ls_R_factor_obs 0.0541
_refine_ls_shift/esd_max <0.0005
_refine_ls_structure_factor_coef F
_refine_ls_weighting_details 'w = 3.339/\s^2^(F)'
_refine_ls_weighting_scheme calc
_refine_ls_wR_factor_obs 0.0365
_reflns_number_observed 1890
_reflns_number_total 1900
_reflns_observed_criterion I>\s(I)
_cod_data_source_file du1113.cif
_cod_data_source_block du1113a
_cod_depositor_comments
;
The following automatic conversions were performed:

'_refine_ls_weighting_scheme' value ' w = 3.339/\s^2^(F)' was changed
to 'calc'. New tag '_refine_ls_weighting_details' was created. The
value of the new tag was set to 'w = 3.339/\s^2^(F)'.

Automatic conversion script
Id: cif_fix_values 3143 2015-03-26 13:38:13Z robertas 
;
_cod_original_cell_volume 628.79(7)
_cod_original_formula_sum 'K4 Zn2 Si4 O12'
_cod_database_code 2003884

loop_
_symmetry_equiv_pos_as_xyz
x,y,z
-x,-y,1/2+z
-x,y,1/2-z
x,-y,-z
1/2+x,1/2+y,z
1/2-x,1/2-y,1/2+z
1/2-x,1/2+y,1/2-z
1/2+x,1/2-y,-z

loop_
_atom_site_label
_atom_site_fract_x
_atom_site_fract_y
_atom_site_fract_z
_atom_site_B_iso_or_equiv
Zn .0000 .1929(1) .7500 .72(2)
Si .1519(1) .4827(1) .6367(1) .61(3)
K .6092(1) .3273(1) .5755(1) 1.59(3)
O1 .3019(3) .1795(3) .1638(2) 1.04(8)
O2 .4849(6) .0000 .0000 .96(11)
O3 .8603(4) .0780(2) .6240(2) .96(8)
O4 .0000 .4519(3) .2500 1.18(11)

loop_
_geom_angle_atom_site_label_1
_geom_angle_atom_site_label_2
_geom_angle_atom_site_label_3
_geom_angle
_geom_angle_publ_flag
Si O2 Si 118.3(2) yes
Si O4 Si 135.4(2) yes
O1 Zn O1' 103,2(1) yes
O1 Zn O3 112.2(1) yes
O1 Zn O3' 109.3(1) yes
O1' Zn O3' 112.2(1) yes
O3 Zn O1' 109.3(1) yes
O3 Zn O3' 110.5(1) yes
O1 Si O2 109.8(1) yes
O1 Si O3 114.5(1) yes
O1 Si O4 110.2(1) yes
O2 Si O3 107.1(1) yes
O2 Si O4 106.1(1) yes
O3 Si O4 108.7(1) yes
Si O3 Zn 129.8(1) yes
Si O1 Zn 124.5(1) yes

loop_
_geom_bond_atom_site_label_1
_geom_bond_atom_site_label_2
_geom_bond_distance
_geom_bond_publ_flag
Zn O1 1.962(2) yes
Zn O1' 1.962(2) yes
Zn O3 1.926(2) yes
Zn O3' 1.926(2) yes
Si O1 1.602(3) yes
Si O2 1.676(2) yes
Si O3 1.605(3) yes
Si O4 1.6450(10) yes
K O1 2.751(2) yes
K O3 2.760(2) yes
K O3' 2.905(3) yes
K O3'' 2.906(3) yes
K O1' 2.924(2) yes
K O1'' 2.984(2) yes
K O2 3.144(3) yes
K O2' 3.2780(10) yes
K O4 3.305(3) yes
K K^1^ 3.657(2) yes
K K^2^ 3.8190(10) yes
K K^3^ 3.899(2) yes
